data_4060606
loop_
_publ_author_name
'O'Hare, Dermot'
'Jones, Simon'
'Roussel, Paul'
'Hascall, Tony'

_publ_section_title
;
New Monoalkylated Pentalene Ligands
;
_journal_name_full Organometallics
_journal_paper_doi 10.1021/om0507326
_journal_year 2006
_chemical_formula_moiety 'C15 H8 Mn2 O6'
_chemical_formula_sum 'C15 H8 Mn2 O6'
_chemical_formula_weight 394.10
_chemical_name_common 'scj 328'
_space_group_IT_number 2
_space_group_name_Hall '-P 1'
_space_group_name_H-M_alt 'P -1'
_symmetry_cell_setting triclinic
_symmetry_Int_Tables_number 2
_symmetry_space_group_name_Hall '-P 1'
_symmetry_space_group_name_H-M 'P -1'
_cell_angle_alpha 88.334(2)
_cell_angle_beta 81.164(2)
_cell_angle_gamma 65.199(2)
_cell_formula_units_Z 2
_cell_length_a 6.7712(2)
_cell_length_b 7.5109(3)
_cell_length_c 16.5455(5)
_cell_measurement_temperature 150(2)
_cell_measurement_wavelength 0.71073
_cell_volume 754.21(5)
_diffrn_ambient_temperature 150(2)
_exptl_crystal_density_diffrn 1.735
_refine_diff_density_rms 0.078
_cod_database_code 4060606

loop_
_symmetry_equiv_pos_as_xyz
'x, y, z'
'-x, -y, -z'

loop_
_atom_site_label
_atom_site_type_symbol
_atom_site_fract_x
_atom_site_fract_y
_atom_site_fract_z
_atom_site_U_iso_or_equiv
_atom_site_adp_type
_atom_site_occupancy
_atom_site_symmetry_multiplicity
_atom_site_calc_flag
_atom_site_refinement_flags
_atom_site_disorder_assembly
_atom_site_disorder_group
Mn2 Mn 0.26250(9) 0.32883(8) 0.36394(3) 0.02509(16) Uani 1 1 d . . .
Mn1 Mn 0.18317(9) 0.66041(8) 0.15393(3) 0.02453(16) Uani 1 1 d . . .
O11 O 0.0030(6) 0.7878(4) 0.00117(18) 0.0443(8) Uani 1 1 d . . .
O15 O 0.4189(6) 0.2209(5) 0.52168(18) 0.0478(8) Uani 1 1 d . . .
O12 O 0.6149(5) 0.6542(5) 0.0847(2) 0.0482(8) Uani 1 1 d . . .
O16 O -0.1561(5) 0.3050(5) 0.4276(2) 0.0500(8) Uani 1 1 d . . .
C13 C 0.0665(7) 0.9108(6) 0.1930(2) 0.0331(8) Uani 1 1 d . . .
O14 O 0.4749(6) -0.0808(4) 0.29914(19) 0.0470(8) Uani 1 1 d . . .
C8 C 0.1109(6) 0.5622(5) 0.2777(2) 0.0249(7) Uani 1 1 d . . .
O13 O -0.0099(6) 1.0689(4) 0.2195(2) 0.0507(8) Uani 1 1 d . . .
C7 C 0.3324(6) 0.4287(5) 0.2400(2) 0.0235(7) Uani 1 1 d . . .
C1 C 0.3158(6) 0.3473(5) 0.1641(2) 0.0268(7) Uani 1 1 d . . .
C5 C 0.3589(7) 0.5640(5) 0.3583(2) 0.0319(8) Uani 1 1 d . . .
H5 H 0.4192 0.6002 0.3998 0.038 Uiso 1 1 calc R . .
C2 C 0.0863(6) 0.4253(5) 0.1596(2) 0.0282(8) Uani 1 1 d . . .
H2 H 0.0255 0.3884 0.1184 0.034 Uiso 1 1 calc R . .
C15 C 0.3579(7) 0.2616(6) 0.4598(2) 0.0334(9) Uani 1 1 d . . .
C11 C 0.0752(7) 0.7378(5) 0.0608(2) 0.0314(8) Uani 1 1 d . . .
C3 C -0.0394(6) 0.5651(5) 0.2244(2) 0.0283(8) Uani 1 1 d . . .
H3 H -0.1933 0.6452 0.2313 0.034 Uiso 1 1 calc R . .
C14 C 0.3929(7) 0.0775(6) 0.3257(2) 0.0304(8) Uani 1 1 d . . .
C16 C 0.0051(7) 0.3147(6) 0.4029(2) 0.0312(8) Uani 1 1 d . . .
C4 C 0.1297(7) 0.6405(5) 0.3538(2) 0.0304(8) Uani 1 1 d . . .
H4 H 0.0123 0.7261 0.3929 0.036 Uiso 1 1 calc R . .
C6 C 0.4858(6) 0.4261(5) 0.2923(2) 0.0264(7) Uani 1 1 d . . .
H6 H 0.6403 0.3481 0.2844 0.032 Uiso 1 1 calc R . .
C12 C 0.4446(7) 0.6596(6) 0.1116(2) 0.0330(9) Uani 1 1 d . . .
C20 C 0.4956(8) 0.1875(6) 0.1126(3) 0.0454(11) Uani 1 1 d . . .
H20A H 0.5343 0.0643 0.1414 0.068 Uiso 1 1 calc R . .
H20B H 0.6244 0.2176 0.1011 0.068 Uiso 1 1 calc R . .
H20C H 0.4477 0.1742 0.061 0.068 Uiso 1 1 calc R . .

loop_
_atom_site_aniso_label
_atom_site_aniso_U_11
_atom_site_aniso_U_22
_atom_site_aniso_U_33
_atom_site_aniso_U_23
_atom_site_aniso_U_13
_atom_site_aniso_U_12
Mn2 0.0294(3) 0.0211(3) 0.0252(3) 0.0005(2) -0.0099(2) -0.0092(2)
Mn1 0.0279(3) 0.0198(3) 0.0275(3) 0.0019(2) -0.0111(2) -0.0094(2)
O11 0.063(2) 0.0418(17) 0.0392(16) 0.0137(13) -0.0290(15) -0.0265(16)
O15 0.072(2) 0.0427(18) 0.0401(16) 0.0128(13) -0.0337(16) -0.0281(17)
O12 0.0323(17) 0.063(2) 0.0504(18) 0.0120(15) -0.0069(14) -0.0217(16)
O16 0.0379(18) 0.068(2) 0.0453(18) 0.0037(15) -0.0067(14) -0.0239(17)
C13 0.035(2) 0.027(2) 0.039(2) 0.0032(15) -0.0105(17) -0.0128(17)
O14 0.061(2) 0.0239(15) 0.0454(17) -0.0030(12) 0.0039(15) -0.0109(15)
C8 0.0291(19) 0.0172(17) 0.0271(16) 0.0024(13) -0.0084(14) -0.0074(15)
O13 0.059(2) 0.0230(15) 0.067(2) -0.0048(14) -0.0090(17) -0.0135(15)
C7 0.0251(18) 0.0171(16) 0.0280(17) 0.0020(12) -0.0072(14) -0.0077(14)
C1 0.034(2) 0.0186(17) 0.0262(17) 0.0004(13) -0.0086(15) -0.0086(15)
C5 0.045(2) 0.0256(19) 0.0340(19) 0.0051(14) -0.0190(17) -0.0193(18)
C2 0.037(2) 0.0239(18) 0.0303(17) 0.0042(14) -0.0156(16) -0.0154(16)
C15 0.041(2) 0.027(2) 0.037(2) 0.0041(15) -0.0150(18) -0.0156(18)
C11 0.038(2) 0.0229(19) 0.038(2) 0.0037(15) -0.0119(17) -0.0152(17)
C3 0.0246(18) 0.0252(19) 0.0342(19) 0.0027(14) -0.0103(15) -0.0076(15)
C14 0.036(2) 0.027(2) 0.0275(17) 0.0046(14) -0.0042(15) -0.0140(17)
C16 0.030(2) 0.038(2) 0.0260(17) -0.0007(15) -0.0079(15) -0.0137(18)
C4 0.039(2) 0.0213(18) 0.0284(17) -0.0036(13) -0.0069(16) -0.0095(16)
C6 0.0288(19) 0.0254(18) 0.0303(17) 0.0075(14) -0.0111(15) -0.0145(16)
C12 0.043(2) 0.028(2) 0.0293(18) 0.0065(14) -0.0149(17) -0.0131(18)
C20 0.057(3) 0.034(2) 0.035(2) -0.0020(17) -0.001(2) -0.011(2)

loop_
_geom_bond_atom_site_label_1
_geom_bond_atom_site_label_2
_geom_bond_distance
_geom_bond_site_symmetry_2
_geom_bond_publ_flag
Mn2 C15 1.784(4) . ?
Mn2 C14 1.800(4) . ?
Mn2 C16 1.808(4) . ?
Mn2 C5 2.120(4) . ?
Mn2 C6 2.133(4) . ?
Mn2 C4 2.139(4) . ?
Mn2 C7 2.214(4) . ?
Mn2 C8 2.227(3) . ?
Mn1 C11 1.785(4) . ?
Mn1 C12 1.798(5) . ?
Mn1 C13 1.801(4) . ?
Mn1 C3 2.112(4) . ?
Mn1 C2 2.122(4) . ?
Mn1 C1 2.149(3) . ?
Mn1 C8 2.209(4) . ?
Mn1 C7 2.214(3) . ?
O11 C11 1.151(4) . ?
O15 C15 1.148(5) . ?
O12 C12 1.155(5) . ?
O16 C16 1.137(5) . ?
C13 O13 1.148(5) . ?
O14 C14 1.148(5) . ?
C8 C3 1.439(5) . ?
C8 C4 1.450(5) . ?
C8 C7 1.460(5) . ?
C7 C6 1.444(5) . ?
C7 C1 1.452(5) . ?
C1 C2 1.426(5) . ?
C1 C20 1.471(5) . ?
C5 C4 1.424(6) . ?
C5 C6 1.426(5) . ?
C2 C3 1.419(5) . ?
